data_4302438
loop_
_publ_author_name
'Bao-xia Dong'
'Qiang Xu'

_publ_section_title
;
Investigation of Flexible Organic Ligands in the Molybdate System: Delicate
Influence of a Peripheral Cluster Environment on the Isopolymolybdate
Frameworks
;
_journal_name_full 'Inorganic Chemistry'
_journal_page_first 5861
_journal_page_last 5873
_journal_paper_doi 10.1021/ic900128t
_journal_volume 48
_journal_year 2009
_chemical_formula_sum 'C12 H12 Mo3 N6 O12 Zn'
_chemical_formula_weight 785.49
_chemical_name_systematic
; 
 ? 
;
_space_group_IT_number 14
_symmetry_cell_setting monoclinic
_symmetry_space_group_name_Hall '-P 2ybc'
_symmetry_space_group_name_H-M 'P 1 21/c 1'
_atom_sites_solution_hydrogens geom
_atom_sites_solution_primary direct
_atom_sites_solution_secondary difmap
_audit_creation_method SHELXL-97
_cell_angle_alpha 90.00
_cell_angle_beta 104.06(3)
_cell_angle_gamma 90.00
_cell_formula_units_Z 4
_cell_length_a 8.8900(18)
_cell_length_b 29.900(6)
_cell_length_c 8.1800(16)
_cell_measurement_reflns_used 4881
_cell_measurement_temperature 293(2)
_cell_measurement_theta_max 27.52
_cell_measurement_theta_min 3.11
_cell_volume 2109.2(8)
_computing_cell_refinement 'Bruker XSCANS'
_computing_data_collection 'Bruker XSCANS'
_computing_data_reduction 'Bruker SHELXTL'
_computing_molecular_graphics 'Bruker SHELXTL'
_computing_publication_material 'Bruker SHELXTL'
_computing_structure_refinement 'SHELXL-97 (Sheldrick, 1997)'
_computing_structure_solution 'SHELXS-97 (Sheldrick, 1990)'
_diffrn_ambient_temperature 293(2)
_diffrn_measured_fraction_theta_full 0.995
_diffrn_measured_fraction_theta_max 0.995
_diffrn_measurement_device_type 'Bruker P4'
_diffrn_measurement_method '\w scans'
_diffrn_radiation_monochromator graphite
_diffrn_radiation_source 'fine-focus sealed tube'
_diffrn_radiation_type MoK\a
_diffrn_radiation_wavelength 0.71073
_diffrn_reflns_av_R_equivalents 0.0529
_diffrn_reflns_av_sigmaI/netI 0.0489
_diffrn_reflns_limit_h_max 11
_diffrn_reflns_limit_h_min -11
_diffrn_reflns_limit_k_max 38
_diffrn_reflns_limit_k_min -38
_diffrn_reflns_limit_l_max 10
_diffrn_reflns_limit_l_min -9
_diffrn_reflns_number 20058
_diffrn_reflns_theta_full 27.52
_diffrn_reflns_theta_max 27.52
_diffrn_reflns_theta_min 3.11
_diffrn_standards_decay_% 0
_diffrn_standards_interval_count 0
_diffrn_standards_interval_time .
_diffrn_standards_number 0
_exptl_absorpt_coefficient_mu 2.942
_exptl_absorpt_correction_T_max 0.643
_exptl_absorpt_correction_T_min 0.616
_exptl_absorpt_correction_type none
_exptl_absorpt_process_details none
_exptl_crystal_colour colorless
_exptl_crystal_density_diffrn 2.474
_exptl_crystal_density_method 'not measured'
_exptl_crystal_description needle
_exptl_crystal_F_000 1512
_exptl_crystal_size_max 0.22
_exptl_crystal_size_mid 0.15
_exptl_crystal_size_min 0.14
_refine_diff_density_max 1.254
_refine_diff_density_min -1.169
_refine_diff_density_rms 0.209
_refine_ls_extinction_method none
_refine_ls_goodness_of_fit_ref 1.129
_refine_ls_hydrogen_treatment constr
_refine_ls_matrix_type full
_refine_ls_number_parameters 310
_refine_ls_number_reflns 4856
_refine_ls_number_restraints 0
_refine_ls_restrained_S_all 1.129
_refine_ls_R_factor_all 0.0494
_refine_ls_R_factor_gt 0.0438
_refine_ls_shift/su_max 0.000
_refine_ls_shift/su_mean 0.000
_refine_ls_structure_factor_coef Fsqd
_refine_ls_weighting_details 'calc w=1/[\s^2^(Fo^2^)+(0.0364P)^2^+18.8880P] where P=(Fo^2^+2Fc^2^)/3'
_refine_ls_weighting_scheme calc
_refine_ls_wR_factor_gt 0.1122
_refine_ls_wR_factor_ref 0.1162
_reflns_number_gt 4306
_reflns_number_total 4856
_reflns_threshold_expression >2sigma(I)
_cod_data_source_file ic900128t_si_002_03.cif
_cod_data_source_block compound3
_cod_original_cell_volume 2109.2(7)
_cod_database_code 4302438

loop_
_symmetry_equiv_pos_as_xyz
'x, y, z'
'-x, y+1/2, -z+1/2'
'-x, -y, -z'
'x, -y-1/2, z-1/2'

loop_
_atom_site_label
_atom_site_type_symbol
_atom_site_fract_x
_atom_site_fract_y
_atom_site_fract_z
_atom_site_U_iso_or_equiv
_atom_site_adp_type
_atom_site_occupancy
_atom_site_symmetry_multiplicity
_atom_site_calc_flag
_atom_site_refinement_flags
_atom_site_disorder_assembly
_atom_site_disorder_group
Mo1 Mo 0.93764(5) 0.077966(15) 0.24364(6) 0.01430(12) Uani 1 1 d . . .
Mo2 Mo 1.08681(5) 0.043917(15) -0.04540(5) 0.01191(12) Uani 1 1 d . . .
Mo3 Mo 0.82486(5) -0.002454(17) -0.44881(6) 0.01580(12) Uani 1 1 d . . .
Zn1 Zn 0.50104(8) 0.09045(2) 0.05999(9) 0.02034(16) Uani 1 1 d . . .
O1 O 1.1204(4) -0.01728(13) -0.0340(5) 0.0155(7) Uani 1 1 d . . .
O2 O 0.9893(5) 0.04975(14) -0.2537(5) 0.0186(8) Uani 1 1 d . . .
O3 O 1.1502(5) 0.03856(13) 0.2536(5) 0.0184(8) Uani 1 1 d . . .
O4 O 0.7418(5) 0.09115(14) 0.1896(5) 0.0217(8) Uani 1 1 d . . .
O5 O 0.6902(5) 0.03720(16) -0.4312(5) 0.0255(9) Uani 1 1 d . . .
O6 O 0.9394(5) 0.03009(13) 0.4043(4) 0.0159(8) Uani 1 1 d . . .
O7 O 1.2673(5) 0.06683(14) -0.0344(5) 0.0189(8) Uani 1 1 d . . .
O8 O 0.9975(5) 0.09531(13) 0.0474(5) 0.0172(8) Uani 1 1 d . . .
O9 O 1.0203(6) 0.11922(15) 0.3775(5) 0.0268(10) Uani 1 1 d . . .
O10 O 0.7232(6) -0.03767(17) -0.5970(5) 0.0289(10) Uani 1 1 d . . .
O11 O 0.4749(6) 0.05327(19) 0.2700(6) 0.0348(12) Uani 1 1 d . . .
O12 O 0.5620(7) 0.03399(18) -0.0694(8) 0.0424(13) Uani 1 1 d . . .
N1 N 0.4310(7) 0.14884(18) 0.1596(7) 0.0277(11) Uani 1 1 d . . .
N2 N 0.4910(9) 0.1911(2) 0.1705(10) 0.0478(17) Uani 1 1 d . . .
N3 N 0.3082(7) 0.19434(18) 0.2875(7) 0.0258(11) Uani 1 1 d . . .
N4 N 0.5416(7) 0.1249(2) -0.1479(7) 0.0304(12) Uani 1 1 d . . .
N5 N 0.4427(15) 0.1423(7) -0.2791(17) 0.162(9) Uani 1 1 d . . .
N6 N 0.6574(7) 0.1440(2) -0.3400(7) 0.0278(12) Uani 1 1 d . . .
C1 C 0.3174(8) 0.1528(2) 0.2366(9) 0.0284(14) Uani 1 1 d . . .
H1A H 0.2530 0.1295 0.2528 0.034 Uiso 1 1 calc R . .
C2 C 0.4191(8) 0.2194(2) 0.2477(9) 0.0271(13) Uani 1 1 d . . .
H2A H 0.4400 0.2496 0.2696 0.032 Uiso 1 1 calc R . .
C3 C 0.2072(9) 0.2122(2) 0.3903(9) 0.0335(16) Uani 1 1 d . . .
H3B H 0.2710 0.2252 0.4926 0.040 Uiso 1 1 calc R . .
H3A H 0.1479 0.1879 0.4223 0.040 Uiso 1 1 calc R . .
C4 C 0.0976(9) 0.2472(2) 0.2975(8) 0.0295(14) Uani 1 1 d . . .
C5 C -0.0389(10) 0.2358(2) 0.1833(11) 0.0413(18) Uani 1 1 d . . .
H5A H -0.0617 0.2058 0.1586 0.07(3) Uiso 1 1 calc R . .
C6 C 0.8572(10) 0.2313(3) -0.3953(10) 0.0406(18) Uani 1 1 d . . .
H6A H 0.7661 0.2396 -0.4722 0.04(2) Uiso 1 1 calc R . .
C7 C 0.8886(8) 0.1863(2) -0.3600(8) 0.0295(14) Uani 1 1 d . . .
C8 C 1.0264(10) 0.1753(2) -0.2482(9) 0.0367(17) Uani 1 1 d . . .
H8A H 1.0508 0.1454 -0.2249 0.04(2) Uiso 1 1 calc R . .
C9 C 0.1289(9) 0.2921(2) 0.3299(10) 0.0362(16) Uani 1 1 d . . .
H9A H 0.2206 0.3005 0.4055 0.043 Uiso 1 1 calc R . .
C10 C 0.7754(9) 0.1504(3) -0.4372(9) 0.0339(16) Uani 1 1 d . . .
H10B H 0.7248 0.1586 -0.5521 0.041 Uiso 1 1 calc R . .
H10A H 0.8306 0.1226 -0.4402 0.041 Uiso 1 1 calc R . .
C11 C 0.5119(13) 0.1541(6) -0.3987(14) 0.114(7) Uani 1 1 d . . .
H11A H 0.4662 0.1669 -0.5026 0.136 Uiso 1 1 calc R . .
C12 C 0.6717(9) 0.1244(3) -0.1958(10) 0.044(2) Uani 1 1 d . . .
H12A H 0.7633 0.1116 -0.1338 0.053 Uiso 1 1 calc R . .

loop_
_atom_site_aniso_label
_atom_site_aniso_U_11
_atom_site_aniso_U_22
_atom_site_aniso_U_33
_atom_site_aniso_U_23
_atom_site_aniso_U_13
_atom_site_aniso_U_12
Mo1 0.0139(2) 0.0163(2) 0.0140(2) 0.00044(17) 0.00598(17) 0.00002(16)
Mo2 0.0112(2) 0.0142(2) 0.0107(2) 0.00065(16) 0.00336(16) -0.00048(15)
Mo3 0.0113(2) 0.0239(2) 0.0123(2) 0.00304(17) 0.00323(16) -0.00133(17)
Zn1 0.0171(3) 0.0224(3) 0.0226(3) 0.0003(3) 0.0070(3) 0.0001(3)
O1 0.0124(19) 0.0191(19) 0.0157(17) 0.0020(15) 0.0051(14) 0.0005(14)
O2 0.018(2) 0.024(2) 0.0121(17) 0.0009(15) 0.0008(15) -0.0034(16)
O3 0.022(2) 0.0195(19) 0.0158(18) 0.0011(15) 0.0085(15) -0.0010(16)
O4 0.014(2) 0.027(2) 0.026(2) 0.0037(17) 0.0082(16) 0.0046(16)
O5 0.018(2) 0.034(2) 0.025(2) 0.0038(19) 0.0054(17) 0.0053(18)
O6 0.0146(19) 0.0208(19) 0.0126(17) 0.0038(15) 0.0035(14) 0.0007(15)
O7 0.0130(19) 0.025(2) 0.0188(18) -0.0008(16) 0.0047(15) -0.0029(15)
O8 0.021(2) 0.0154(18) 0.0175(18) 0.0030(15) 0.0085(15) -0.0003(15)
O9 0.030(3) 0.029(2) 0.024(2) -0.0066(18) 0.0122(18) -0.0050(19)
O10 0.024(2) 0.040(3) 0.022(2) -0.0034(19) 0.0036(18) -0.012(2)
O11 0.023(3) 0.054(3) 0.025(2) 0.016(2) 0.0003(18) -0.008(2)
O12 0.039(3) 0.034(3) 0.058(3) -0.013(3) 0.017(3) 0.000(2)
N1 0.028(3) 0.025(3) 0.032(3) -0.002(2) 0.010(2) -0.001(2)
N2 0.041(4) 0.044(4) 0.059(4) 0.004(3) 0.012(3) -0.006(3)
N3 0.027(3) 0.022(2) 0.028(3) -0.002(2) 0.006(2) 0.004(2)
N4 0.023(3) 0.044(3) 0.025(3) 0.006(2) 0.008(2) 0.003(2)
N5 0.071(8) 0.32(2) 0.114(10) 0.136(13) 0.052(8) 0.098(12)
N6 0.025(3) 0.039(3) 0.020(2) -0.001(2) 0.008(2) -0.004(2)
C1 0.025(3) 0.022(3) 0.041(4) -0.006(3) 0.013(3) -0.004(2)
C2 0.032(4) 0.014(3) 0.039(4) -0.001(3) 0.016(3) -0.006(2)
C3 0.047(4) 0.026(3) 0.031(3) -0.001(3) 0.017(3) 0.008(3)
C4 0.036(4) 0.028(3) 0.028(3) -0.001(3) 0.013(3) 0.006(3)
C5 0.046(5) 0.026(3) 0.051(5) -0.005(3) 0.008(4) -0.006(3)
C6 0.034(4) 0.039(4) 0.045(4) 0.007(3) 0.002(3) 0.007(3)
C7 0.030(4) 0.034(3) 0.028(3) 0.001(3) 0.015(3) -0.005(3)
C8 0.043(5) 0.026(3) 0.037(4) 0.008(3) 0.002(3) -0.003(3)
C9 0.033(4) 0.028(3) 0.042(4) -0.006(3) -0.001(3) 0.001(3)
C10 0.033(4) 0.045(4) 0.029(3) -0.002(3) 0.018(3) -0.009(3)
C11 0.043(6) 0.246(19) 0.061(6) 0.104(10) 0.030(5) 0.069(9)
C12 0.020(4) 0.072(6) 0.044(4) 0.025(4) 0.015(3) 0.010(4)

loop_
_atom_type_symbol
_atom_type_description
_atom_type_scat_dispersion_real
_atom_type_scat_dispersion_imag
_atom_type_scat_source
C C 0.0033 0.0016 'International Tables Vol C Tables 4.2.6.8 and 6.1.1.4'
H H 0.0000 0.0000 'International Tables Vol C Tables 4.2.6.8 and 6.1.1.4'
N N 0.0061 0.0033 'International Tables Vol C Tables 4.2.6.8 and 6.1.1.4'
O O 0.0106 0.0060 'International Tables Vol C Tables 4.2.6.8 and 6.1.1.4'
Zn Zn 0.2839 1.4301 'International Tables Vol C Tables 4.2.6.8 and 6.1.1.4'
Mo Mo -1.6832 0.6857 'International Tables Vol C Tables 4.2.6.8 and 6.1.1.4'

loop_
_geom_angle_atom_site_label_1
_geom_angle_atom_site_label_2
_geom_angle_atom_site_label_3
_geom_angle
_geom_angle_site_symmetry_1
_geom_angle_site_symmetry_3
_geom_angle_publ_flag
O9 Mo1 O4 104.5(2) . . ?
O9 Mo1 O8 100.50(19) . . ?
O4 Mo1 O8 101.20(19) . . ?
O9 Mo1 O6 99.71(19) . . ?
O4 Mo1 O6 100.53(18) . . ?
O8 Mo1 O6 145.40(17) . . ?
O9 Mo1 O3 97.6(2) . . ?
O4 Mo1 O3 157.87(18) . . ?
O8 Mo1 O3 76.25(16) . . ?
O6 Mo1 O3 73.48(15) . . ?
O9 Mo1 O1 166.12(18) . 3_755 ?
O4 Mo1 O1 87.85(17) . 3_755 ?
O8 Mo1 O1 70.38(15) . 3_755 ?
O6 Mo1 O1 83.90(14) . 3_755 ?
O3 Mo1 O1 70.48(14) . 3_755 ?
O9 Mo1 Mo2 121.67(16) . . ?
O4 Mo1 Mo2 117.52(14) . . ?
O8 Mo1 Mo2 35.98(12) . . ?
O6 Mo1 Mo2 109.53(12) . . ?
O3 Mo1 Mo2 48.95(10) . . ?
O1 Mo1 Mo2 45.10(9) 3_755 . ?
O2 Mo2 O7 104.42(19) . . ?
O2 Mo2 O1 100.71(18) . . ?
O7 Mo2 O1 104.66(19) . . ?
O2 Mo2 O8 98.60(18) . . ?
O7 Mo2 O8 97.31(18) . . ?
O1 Mo2 O8 145.92(16) . . ?
O2 Mo2 O1 94.08(17) . 3_755 ?
O7 Mo2 O1 160.72(16) . 3_755 ?
O1 Mo2 O1 76.60(17) . 3_755 ?
O8 Mo2 O1 74.24(15) . 3_755 ?
O2 Mo2 O3 163.89(18) . . ?
O7 Mo2 O3 89.33(17) . . ?
O1 Mo2 O3 83.50(15) . . ?
O8 Mo2 O3 70.88(15) . . ?
O1 Mo2 O3 71.60(14) 3_755 . ?
O2 Mo2 Mo1 120.51(14) . . ?
O7 Mo2 Mo1 112.85(13) . . ?
O1 Mo2 Mo1 111.95(12) . . ?
O8 Mo2 Mo1 34.24(11) . . ?
O1 Mo2 Mo1 51.08(10) 3_755 . ?
O3 Mo2 Mo1 44.53(10) . . ?
O10 Mo3 O5 103.2(2) . . ?
O10 Mo3 O3 100.5(2) . 3_755 ?
O5 Mo3 O3 105.32(19) . 3_755 ?
O10 Mo3 O6 97.66(19) . 1_554 ?
O5 Mo3 O6 100.43(19) . 1_554 ?
O3 Mo3 O6 143.96(17) 3_755 1_554 ?
O10 Mo3 O6 101.9(2) . 3_755 ?
O5 Mo3 O6 154.43(19) . 3_755 ?
O3 Mo3 O6 74.61(16) 3_755 3_755 ?
O6 Mo3 O6 71.31(17) 1_554 3_755 ?
O10 Mo3 O2 174.17(18) . . ?
O5 Mo3 O2 79.81(19) . . ?
O3 Mo3 O2 83.38(16) 3_755 . ?
O6 Mo3 O2 76.79(14) 1_554 . ?
O6 Mo3 O2 74.76(14) 3_755 . ?
N1 Zn1 N4 91.9(2) . . ?
N1 Zn1 O11 91.2(2) . . ?
N4 Zn1 O11 175.9(2) . . ?
N1 Zn1 O12 173.5(2) . . ?
N4 Zn1 O12 82.6(2) . . ?
O11 Zn1 O12 94.5(2) . . ?
N1 Zn1 O4 98.9(2) . . ?
N4 Zn1 O4 92.8(2) . . ?
O11 Zn1 O4 84.06(18) . . ?
O12 Zn1 O4 84.8(2) . . ?
N1 Zn1 O7 93.5(2) . 1_455 ?
N4 Zn1 O7 102.2(2) . 1_455 ?
O11 Zn1 O7 80.29(17) . 1_455 ?
O12 Zn1 O7 84.36(19) . 1_455 ?
O4 Zn1 O7 160.18(16) . 1_455 ?
Mo2 O1 Mo2 103.40(17) . 3_755 ?
Mo2 O1 Mo1 133.52(18) . 3_755 ?
Mo2 O1 Mo1 83.81(13) 3_755 3_755 ?
Mo2 O2 Mo3 131.1(2) . . ?
Mo3 O3 Mo1 104.98(18) 3_755 . ?
Mo3 O3 Mo2 148.7(2) 3_755 . ?
Mo1 O3 Mo2 86.52(14) . . ?
Mo1 O4 Zn1 160.5(3) . . ?
Mo1 O6 Mo3 147.3(2) . 1_556 ?
Mo1 O6 Mo3 103.90(17) . 3_755 ?
Mo3 O6 Mo3 108.69(17) 1_556 3_755 ?
Mo2 O7 Zn1 162.3(2) . 1_655 ?
Mo1 O8 Mo2 109.78(19) . . ?
C1 N1 N2 102.6(6) . . ?
C1 N1 Zn1 126.7(5) . . ?
N2 N1 Zn1 130.7(5) . . ?
C2 N2 N1 113.6(7) . . ?
C1 N3 C2 110.1(6) . . ?
C1 N3 C3 128.0(6) . . ?
C2 N3 C3 121.5(5) . . ?
C12 N4 N5 102.9(7) . . ?
C12 N4 Zn1 125.3(5) . . ?
N5 N4 Zn1 130.1(7) . . ?
N4 N5 C11 111.7(10) . . ?
C12 N6 C11 108.0(7) . . ?
C12 N6 C10 128.6(6) . . ?
C11 N6 C10 123.0(6) . . ?
N1 C1 N3 110.4(6) . . ?
N1 C1 H1A 124.8 . . ?
N3 C1 H1A 124.8 . . ?
N2 C2 N3 103.3(6) . . ?
N2 C2 H2A 128.3 . . ?
N3 C2 H2A 128.3 . . ?
N3 C3 C4 112.0(6) . . ?
N3 C3 H3B 109.2 . . ?
C4 C3 H3B 109.2 . . ?
N3 C3 H3A 109.2 . . ?
C4 C3 H3A 109.2 . . ?
H3B C3 H3A 107.9 . . ?
C9 C4 C5 118.1(7) . . ?
C9 C4 C3 120.2(7) . . ?
C5 C4 C3 121.6(7) . . ?
C4 C5 C6 120.8(7) . 4_466 ?
C4 C5 H5A 119.6 . . ?
C6 C5 H5A 119.6 4_466 . ?
C7 C6 C5 120.6(7) . 4_665 ?
C7 C6 H6A 119.7 . . ?
C5 C6 H6A 119.7 4_665 . ?
C8 C7 C6 118.0(7) . . ?
C8 C7 C10 120.4(7) . . ?
C6 C7 C10 121.6(7) . . ?
C7 C8 C9 121.3(7) . 4_665 ?
C7 C8 H8A 119.4 . . ?
C9 C8 H8A 119.4 4_665 . ?
C8 C9 C4 121.1(7) 4_466 . ?
C8 C9 H9A 119.4 4_466 . ?
C4 C9 H9A 119.4 . . ?
N6 C10 C7 111.0(6) . . ?
N6 C10 H10B 109.4 . . ?
C7 C10 H10B 109.4 . . ?
N6 C10 H10A 109.4 . . ?
C7 C10 H10A 109.4 . . ?
H10B C10 H10A 108.0 . . ?
N6 C11 N5 105.3(8) . . ?
N6 C11 H11A 127.3 . . ?
N5 C11 H11A 127.3 . . ?
N6 C12 N4 111.7(7) . . ?
N6 C12 H12A 124.2 . . ?
N4 C12 H12A 124.2 . . ?

loop_
_geom_bond_atom_site_label_1
_geom_bond_atom_site_label_2
_geom_bond_distance
_geom_bond_site_symmetry_2
_geom_bond_publ_flag
Mo1 O9 1.694(4) . ?
Mo1 O4 1.735(4) . ?
Mo1 O8 1.882(4) . ?
Mo1 O6 1.940(4) . ?
Mo1 O3 2.212(4) . ?
Mo1 O1 2.464(4) 3_755 ?
Mo1 Mo2 3.1478(9) . ?
Mo2 O2 1.722(4) . ?
Mo2 O7 1.727(4) . ?
Mo2 O1 1.853(4) . ?
Mo2 O8 1.965(4) . ?
Mo2 O1 2.243(4) 3_755 ?
Mo2 O3 2.378(4) . ?
Mo3 O10 1.692(4) . ?
Mo3 O5 1.715(4) . ?
Mo3 O3 1.895(4) 3_755 ?
Mo3 O6 2.006(4) 1_554 ?
Mo3 O6 2.199(4) 3_755 ?
Mo3 O2 2.447(4) . ?
Zn1 N1 2.085(6) . ?
Zn1 N4 2.093(6) . ?
Zn1 O11 2.106(5) . ?
Zn1 O12 2.131(5) . ?
Zn1 O4 2.145(4) . ?
Zn1 O7 2.153(4) 1_455 ?
O1 Mo2 2.243(4) 3_755 ?
O1 Mo1 2.464(4) 3_755 ?
O3 Mo3 1.895(4) 3_755 ?
O6 Mo3 2.006(4) 1_556 ?
O6 Mo3 2.199(4) 3_755 ?
O7 Zn1 2.153(4) 1_655 ?
N1 C1 1.319(9) . ?
N1 N2 1.367(9) . ?
N2 C2 1.310(10) . ?
N3 C1 1.319(8) . ?
N3 C2 1.340(8) . ?
N3 C3 1.471(9) . ?
N4 C12 1.308(9) . ?
N4 N5 1.318(12) . ?
N5 C11 1.324(14) . ?
N6 C12 1.296(9) . ?
N6 C11 1.301(11) . ?
N6 C10 1.474(8) . ?
C1 H1A 0.9300 . ?
C2 H2A 0.9300 . ?
C3 C4 1.504(10) . ?
C3 H3B 0.9700 . ?
C3 H3A 0.9700 . ?
C4 C9 1.382(10) . ?
C4 C5 1.382(11) . ?
C5 C6 1.394(11) 4_466 ?
C5 H5A 0.9300 . ?
C6 C7 1.391(10) . ?
C6 C5 1.394(11) 4_665 ?
C6 H6A 0.9300 . ?
C7 C8 1.379(10) . ?
C7 C10 1.501(10) . ?
C8 C9 1.380(10) 4_665 ?
C8 H8A 0.9300 . ?
C9 C8 1.380(10) 4_466 ?
C9 H9A 0.9300 . ?
C10 H10B 0.9700 . ?
C10 H10A 0.9700 . ?
C11 H11A 0.9300 . ?
C12 H12A 0.9300 . ?
